data_4072861
loop_
_publ_author_name
'Wu, Li-Lan'
'Yang, Cheng-Hsien'
'Sun, I-Wen'
'Chu, Sheng-Yuan'
'Kao, Po-Ching'
'Huang, Hsin-Hsuan'

_publ_section_title
;
 Photophysical and Electrochemical Properties of Blue Phosphorescent
 Iridium(III) Complexes
;
_journal_issue 8
_journal_name_full Organometallics
_journal_page_first 2017
_journal_paper_doi 10.1021/om061101u
_journal_volume 26
_journal_year 2007
_chemical_formula_moiety 'C30 H22 F4 Ir N7 O3'
_chemical_formula_sum 'C30 H22 F4 Ir N7 O3'
_chemical_formula_weight 796.75
_chemical_name_systematic
;
 ?
;
_space_group_IT_number 15
_symmetry_cell_setting monoclinic
_symmetry_space_group_name_Hall '-C 2yc'
_symmetry_space_group_name_H-M 'C 1 2/c 1'
_atom_sites_solution_hydrogens geom
_atom_sites_solution_primary direct
_atom_sites_solution_secondary difmap
_audit_creation_method SHELXL-97
_cell_angle_alpha 90.0000(10)
_cell_angle_beta 128.3440(10)
_cell_angle_gamma 90.0000(10)
_cell_formula_units_Z 8
_cell_length_a 29.50600(10)
_cell_length_b 12.0480(2)
_cell_length_c 22.2890(3)
_cell_measurement_reflns_used 41117
_cell_measurement_temperature 200(2)
_cell_measurement_theta_max 25.35
_cell_measurement_theta_min 2.037
_cell_volume 6214.39(16)
_computing_cell_refinement 'HKL Scalepack (Otwinowski & Minor 1997)'
_computing_data_collection 'Collect (Nonius BV, 1997-2000)'
_computing_data_reduction 'HKL Denzo and Scalepack (Otwinowski & Minor 19'
_computing_molecular_graphics 'Ortep-3 for Windows (Farrugia, 1997)'
_computing_publication_material 'WinGX publication routines (Farrugia, 1999)'
_computing_structure_refinement 'SHELXL-97 (Sheldrick, 1997)'
_computing_structure_solution 'SHELXS-86 (Sheldrick, 1986)'
_diffrn_ambient_temperature 200(2)
_diffrn_detector_area_resol_mean 9
_diffrn_measured_fraction_theta_full 0.996
_diffrn_measured_fraction_theta_max 0.996
_diffrn_measurement_device_type KappaCCD
_diffrn_measurement_method 'CCD rotation images, thick slices'
_diffrn_radiation_monochromator graphite
_diffrn_radiation_source 'fine-focus sealed tube'
_diffrn_radiation_type MoK\a
_diffrn_radiation_wavelength 0.71073
_diffrn_reflns_av_R_equivalents 0.1631
_diffrn_reflns_av_sigmaI/netI 0.0631
_diffrn_reflns_limit_h_max 35
_diffrn_reflns_limit_h_min -33
_diffrn_reflns_limit_k_max 14
_diffrn_reflns_limit_k_min -14
_diffrn_reflns_limit_l_max 26
_diffrn_reflns_limit_l_min -26
_diffrn_reflns_number 37638
_diffrn_reflns_theta_full 25.37
_diffrn_reflns_theta_max 25.37
_diffrn_reflns_theta_min 2.33
_exptl_absorpt_coefficient_mu 4.364
_exptl_absorpt_correction_T_max 0.646
_exptl_absorpt_correction_T_min 0.306
_exptl_absorpt_correction_type multi-scan
_exptl_crystal_colour yellow
_exptl_crystal_density_diffrn 1.703
_exptl_crystal_density_method 'not measured'
_exptl_crystal_description prism
_exptl_crystal_F_000 3104
_exptl_crystal_size_max 0.28
_exptl_crystal_size_mid 0.26
_exptl_crystal_size_min 0.1
_refine_diff_density_max 2.474
_refine_diff_density_min -3.020
_refine_diff_density_rms 0.284
_refine_ls_extinction_method none
_refine_ls_goodness_of_fit_ref 1.140
_refine_ls_hydrogen_treatment fixed
_refine_ls_matrix_type full
_refine_ls_number_parameters 406
_refine_ls_number_reflns 5694
_refine_ls_number_restraints 0
_refine_ls_restrained_S_all 1.140
_refine_ls_R_factor_all 0.0563
_refine_ls_R_factor_gt 0.0490
_refine_ls_shift/su_max 0.001
_refine_ls_shift/su_mean 0.000
_refine_ls_structure_factor_coef Fsqd
_refine_ls_weighting_details 'calc w=1/[\s^2^(Fo^2^)+(0.0926P)^2^+9.7990P] where P=(Fo^2^+2Fc^2^)/3'
_refine_ls_weighting_scheme calc
_refine_ls_wR_factor_gt 0.1319
_refine_ls_wR_factor_ref 0.1457
_reflns_number_gt 5014
_reflns_number_total 5694
_reflns_threshold_expression >2sigma(I)
_cod_data_source_file om061101usi20061203_100407.cif
_cod_data_source_block 5358
_cod_depositor_comments
;
The following automatic conversions were performed:

'_exptl_absorpt_correction_type' value 'multiscan' changed to
'multi-scan' according to
/home/saulius/struct/CIF-dictionaries/cif_core.dic dictionary named
'cif_core.dic' version 2.4.1 from 2010-06-29.

Automatic conversion script
Id: cif_fix_values 1715 2011-07-08 13:25:40Z adriana 
;
_cod_original_cell_volume 6214.38(13)
_cod_original_sg_symbol_H-M 'C 2/c'
_cod_database_code 4072861

loop_
_symmetry_equiv_pos_as_xyz
'x, y, z'
'-x, y, -z+1/2'
'x+1/2, y+1/2, z'
'-x+1/2, y+1/2, -z+1/2'
'-x, -y, -z'
'x, -y, z-1/2'
'-x+1/2, -y+1/2, -z'
'x+1/2, -y+1/2, z-1/2'

loop_
_atom_site_label
_atom_site_type_symbol
_atom_site_fract_x
_atom_site_fract_y
_atom_site_fract_z
_atom_site_U_iso_or_equiv
_atom_site_adp_type
_atom_site_occupancy
_atom_site_symmetry_multiplicity
_atom_site_calc_flag
_atom_site_refinement_flags
Ir1 Ir 0.180275(8) 0.122003(17) 0.113463(11) 0.02417(14) Uani 1 1 d .
F1 F 0.1480(2) 0.3040(4) -0.1262(2) 0.0588(12) Uani 1 1 d .
F2 F 0.0666(2) 0.1621(4) -0.2275(2) 0.0648(13) Uani 1 1 d .
F3 F -0.0290(2) 0.3718(3) 0.0447(3) 0.0581(13) Uani 1 1 d .
F4 F -0.01355(17) 0.1582(4) 0.0782(3) 0.0521(11) Uani 1 1 d .
O1 O 0.2903(2) 0.5268(4) 0.0794(3) 0.0504(12) Uani 1 1 d .
O2 O 0.02892(19) -0.2209(4) 0.1214(3) 0.0424(11) Uani 1 1 d .
O3 O 0.1526(3) 0.2774(6) 0.4850(4) 0.095(2) Uani 1 1 d .
H3A H 0.1933 0.2917 0.5218 0.114 Uiso 1 1 d R
H3B H 0.1275 0.2917 0.4979 0.114 Uiso 1 1 d R
N1 N 0.22171(19) 0.2553(4) 0.1087(3) 0.0296(11) Uani 1 1 d .
N2 N 0.1313(2) 0.0000(4) 0.1118(3) 0.0288(11) Uani 1 1 d .
N3 N 0.2356(3) 0.1170(3) 0.2347(3) 0.0282(12) Uani 1 1 d .
N4 N 0.2400(2) 0.1652(4) 0.2925(3) 0.0317(11) Uani 1 1 d .
N5 N 0.2901(3) 0.1357(4) 0.3573(3) 0.0396(15) Uani 1 1 d .
N6 N 0.3190(2) 0.0689(4) 0.3434(3) 0.0356(12) Uani 1 1 d .
N7 N 0.2504(2) 0.0135(4) 0.1435(3) 0.0285(11) Uani 1 1 d .
C1 C 0.2623(3) 0.3152(5) 0.1697(4) 0.0325(13) Uani 1 1 d .
H1 H 0.2752 0.2946 0.2197 0.039 Uiso 1 1 d R
C2 C 0.2879(3) 0.4078(6) 0.1648(4) 0.0344(14) Uani 1 1 d .
H2 H 0.3170 0.4483 0.2102 0.041 Uiso 1 1 d R
C3 C 0.2702(3) 0.4382(5) 0.0944(4) 0.0368(14) Uani 1 1 d .
C4 C 0.3348(4) 0.5927(7) 0.1429(5) 0.0520(19) Uani 1 1 d .
H4A H 0.3457 0.6515 0.1250 0.062 Uiso 1 1 d R
H4B H 0.3677 0.5463 0.1777 0.062 Uiso 1 1 d R
H4C H 0.3211 0.6237 0.1687 0.062 Uiso 1 1 d R
C5 C 0.2268(3) 0.3759(5) 0.0298(4) 0.0386(17) Uani 1 1 d .
H5 H 0.2144 0.3970 -0.0199 0.046 Uiso 1 1 d R
C6 C 0.2032(2) 0.2858(5) 0.0380(3) 0.0323(13) Uani 1 1 d .
C7 C 0.1580(3) 0.2125(5) -0.0230(3) 0.0322(13) Uani 1 1 d .
C8 C 0.1323(3) 0.2230(6) -0.0998(4) 0.0415(15) Uani 1 1 d .
C9 C 0.0898(3) 0.1500(7) -0.1533(4) 0.0441(16) Uani 1 1 d .
C10 C 0.0724(3) 0.0647(6) -0.1313(3) 0.0379(15) Uani 1 1 d .
H10 H 0.0426 0.0154 -0.1694 0.045 Uiso 1 1 d R
C11 C 0.0980(2) 0.0520(5) -0.0547(3) 0.0358(14) Uani 1 1 d .
H11 H 0.0872 -0.0095 -0.0386 0.043 Uiso 1 1 d R
C12 C 0.1401(3) 0.1251(4) 0.0011(4) 0.0282(15) Uani 1 1 d .
C13 C 0.1147(3) 0.2141(5) 0.0910(3) 0.0317(13) Uani 1 1 d .
C14 C 0.1046(3) 0.3282(5) 0.0735(3) 0.0325(13) Uani 1 1 d .
H14 H 0.1310 0.3704 0.0709 0.039 Uiso 1 1 d R
C15 C 0.0569(3) 0.3814(5) 0.0575(4) 0.0355(16) Uani 1 1 d .
H15 H 0.0517 0.4593 0.0460 0.043 Uiso 1 1 d R
C16 C 0.0183(3) 0.3219(6) 0.0595(4) 0.0397(15) Uani 1 1 d .
C17 C 0.0265(2) 0.2114(5) 0.0772(4) 0.0355(14) Uani 1 1 d .
C18 C 0.0737(2) 0.1532(5) 0.0923(3) 0.0283(12) Uani 1 1 d .
C19 C 0.0837(2) 0.0335(5) 0.1045(3) 0.0255(12) Uani 1 1 d .
C20 C 0.0505(3) -0.0405(5) 0.1081(3) 0.0321(13) Uani 1 1 d .
H20 H 0.0181 -0.0147 0.1045 0.039 Uiso 1 1 d R
C21 C 0.0643(3) -0.1540(6) 0.1185(4) 0.0330(14) Uani 1 1 d .
C22 C 0.0477(4) -0.3325(6) 0.1468(5) 0.0524(18) Uani 1 1 d .
H22A H 0.0188 -0.3715 0.1458 0.063 Uiso 1 1 d R
H22B H 0.0834 -0.3320 0.1981 0.063 Uiso 1 1 d R
H22C H 0.0533 -0.3689 0.1136 0.063 Uiso 1 1 d R
C23 C 0.1109(3) -0.1880(5) 0.1231(3) 0.0312(13) Uani 1 1 d .
H23 H 0.1203 -0.2656 0.1290 0.037 Uiso 1 1 d R
C24 C 0.1426(3) -0.1093(5) 0.1192(4) 0.0331(14) Uani 1 1 d .
H24 H 0.1748 -0.1364 0.1227 0.040 Uiso 1 1 d R
C25 C 0.2849(2) 0.0594(5) 0.2683(3) 0.0283(12) Uani 1 1 d .
C26 C 0.2939(2) 0.0000(5) 0.2184(3) 0.0301(12) Uani 1 1 d .
C27 C 0.3415(3) -0.0637(6) 0.2446(4) 0.0412(15) Uani 1 1 d .
H27 H 0.3718 -0.0733 0.2985 0.049 Uiso 1 1 d R
C28 C 0.3452(3) -0.1144(5) 0.1919(5) 0.0450(18) Uani 1 1 d .
H28 H 0.3783 -0.1591 0.2093 0.054 Uiso 1 1 d R
C29 C 0.3003(3) -0.1004(6) 0.1146(5) 0.0427(17) Uani 1 1 d .
H29 H 0.3025 -0.1340 0.0774 0.051 Uiso 1 1 d R
C30 C 0.2538(3) -0.0378(5) 0.0931(4) 0.0328(13) Uani 1 1 d .
H30 H 0.2225 -0.0320 0.0393 0.039 Uiso 1 1 d R

loop_
_atom_site_aniso_label
_atom_site_aniso_U_11
_atom_site_aniso_U_22
_atom_site_aniso_U_33
_atom_site_aniso_U_23
_atom_site_aniso_U_13
_atom_site_aniso_U_12
Ir1 0.02666(19) 0.02303(19) 0.02545(19) 0.00083(7) 0.01747(15) -0.00072(7)
F1 0.084(3) 0.058(3) 0.039(2) 0.0028(19) 0.040(2) -0.022(2)
F2 0.073(3) 0.081(3) 0.028(2) -0.006(2) 0.025(2) -0.024(3)
F3 0.046(2) 0.045(3) 0.095(4) 0.009(2) 0.050(3) 0.0143(16)
F4 0.044(2) 0.039(2) 0.089(3) 0.007(2) 0.049(2) 0.0027(18)
O1 0.074(3) 0.041(3) 0.055(3) -0.010(2) 0.049(3) -0.025(2)
O2 0.053(3) 0.029(2) 0.055(3) 0.001(2) 0.038(2) -0.009(2)
O3 0.103(5) 0.129(7) 0.073(4) -0.030(4) 0.065(4) -0.019(5)
N1 0.028(2) 0.032(3) 0.033(3) 0.004(2) 0.021(2) 0.001(2)
N2 0.030(2) 0.027(3) 0.031(3) 0.002(2) 0.019(2) 0.001(2)
N3 0.039(3) 0.026(3) 0.033(3) 0.0011(18) 0.029(3) -0.0015(19)
N4 0.043(3) 0.026(3) 0.031(3) 0.003(2) 0.025(2) 0.002(2)
N5 0.063(4) 0.033(3) 0.033(3) -0.003(2) 0.035(3) -0.005(3)
N6 0.041(3) 0.028(3) 0.035(3) 0.002(2) 0.023(2) 0.001(2)
N7 0.030(2) 0.030(3) 0.031(3) 0.002(2) 0.022(2) -0.001(2)
C1 0.038(3) 0.030(3) 0.035(3) -0.001(3) 0.026(3) -0.001(3)
C2 0.036(3) 0.028(3) 0.040(4) -0.006(3) 0.024(3) -0.004(3)
C3 0.052(4) 0.027(3) 0.051(4) -0.008(3) 0.041(3) -0.013(3)
C4 0.070(5) 0.045(4) 0.073(5) -0.020(4) 0.060(5) -0.022(4)
C5 0.054(4) 0.034(4) 0.035(4) 0.001(2) 0.031(3) -0.009(3)
C6 0.036(3) 0.033(3) 0.030(3) 0.002(2) 0.022(3) 0.004(3)
C7 0.035(3) 0.032(3) 0.029(3) 0.002(2) 0.019(3) 0.000(2)
C8 0.048(4) 0.044(4) 0.036(3) 0.003(3) 0.028(3) -0.003(3)
C9 0.044(4) 0.057(4) 0.026(3) -0.002(3) 0.019(3) -0.005(3)
C10 0.034(3) 0.039(4) 0.033(3) -0.004(3) 0.017(3) -0.007(3)
C11 0.036(3) 0.033(3) 0.041(3) -0.004(3) 0.025(3) -0.004(3)
C12 0.023(3) 0.036(4) 0.027(3) 0.003(2) 0.016(3) 0.005(2)
C13 0.032(3) 0.035(3) 0.027(3) -0.002(2) 0.018(3) -0.003(3)
C14 0.035(3) 0.027(3) 0.036(3) 0.001(3) 0.023(3) -0.003(3)
C15 0.039(4) 0.026(4) 0.037(4) 0.003(2) 0.022(3) 0.004(2)
C16 0.034(3) 0.037(4) 0.044(4) 0.004(3) 0.022(3) 0.011(3)
C17 0.032(3) 0.033(3) 0.046(4) 0.000(3) 0.026(3) -0.004(3)
C18 0.029(3) 0.029(3) 0.027(3) -0.001(2) 0.017(2) 0.000(2)
C19 0.029(3) 0.026(3) 0.024(3) 0.004(2) 0.018(2) 0.004(2)
C20 0.037(3) 0.029(3) 0.038(3) 0.000(3) 0.027(3) -0.001(3)
C21 0.043(4) 0.029(3) 0.028(3) -0.001(3) 0.022(3) -0.013(3)
C22 0.073(5) 0.030(4) 0.070(5) 0.002(3) 0.051(4) -0.002(4)
C23 0.042(3) 0.018(3) 0.038(3) 0.001(2) 0.027(3) 0.000(2)
C24 0.036(3) 0.024(3) 0.038(3) -0.001(2) 0.022(3) 0.003(2)
C25 0.033(3) 0.026(3) 0.028(3) 0.005(2) 0.020(3) 0.001(2)
C26 0.033(3) 0.026(3) 0.033(3) -0.001(2) 0.021(3) -0.005(2)
C27 0.036(3) 0.041(4) 0.040(3) 0.005(3) 0.020(3) 0.008(3)
C28 0.042(4) 0.045(4) 0.052(4) -0.001(3) 0.031(4) 0.009(3)
C29 0.049(4) 0.035(3) 0.047(4) -0.002(3) 0.032(4) 0.002(3)
C30 0.038(3) 0.030(3) 0.038(3) -0.002(3) 0.027(3) 0.001(3)

loop_
_atom_type_symbol
_atom_type_description
_atom_type_scat_dispersion_real
_atom_type_scat_dispersion_imag
_atom_type_scat_source
C C 0.0033 0.0016 'International Tables Vol C Tables 4.2.6.8 and 6.1.1.4'
H H 0.0000 0.0000 'International Tables Vol C Tables 4.2.6.8 and 6.1.1.4'
F F 0.0171 0.0103 'International Tables Vol C Tables 4.2.6.8 and 6.1.1.4'
Ir Ir -1.4442 7.9887 'International Tables Vol C Tables 4.2.6.8 and 6.1.1.4'
N N 0.0061 0.0033 'International Tables Vol C Tables 4.2.6.8 and 6.1.1.4'
O O 0.0106 0.0060 'International Tables Vol C Tables 4.2.6.8 and 6.1.1.4'

loop_
_geom_angle_atom_site_label_1
_geom_angle_atom_site_label_2
_geom_angle_atom_site_label_3
_geom_angle
C12 Ir1 C13 86.9(2)
C12 Ir1 N2 97.3(2)
C13 Ir1 N2 80.3(2)
C12 Ir1 N1 80.3(2)
C13 Ir1 N1 93.9(2)
N2 Ir1 N1 173.85(17)
C12 Ir1 N3 170.6(2)
C13 Ir1 N3 101.2(2)
N2 Ir1 N3 88.83(19)
N1 Ir1 N3 94.32(18)
C12 Ir1 N7 96.3(2)
C13 Ir1 N7 175.3(2)
N2 Ir1 N7 95.75(19)
N1 Ir1 N7 90.15(18)
N3 Ir1 N7 75.96(18)
C3 O1 C4 117.7(5)
C21 O2 C22 117.3(6)
H3A O3 H3B 120.0
C1 N1 C6 119.7(5)
C1 N1 Ir1 123.7(4)
C6 N1 Ir1 116.5(4)
C24 N2 C19 117.5(5)
C24 N2 Ir1 125.7(4)
C19 N2 Ir1 116.8(4)
N4 N3 C25 105.1(5)
N4 N3 Ir1 138.6(4)
C25 N3 Ir1 115.8(4)
N5 N4 N3 108.1(5)
N4 N5 N6 110.3(5)
C25 N6 N5 104.5(5)
C30 N7 C26 118.5(5)
C30 N7 Ir1 124.8(4)
C26 N7 Ir1 116.7(4)
N1 C1 C2 122.8(6)
N1 C1 H1 120.0
C2 C1 H1 117.2
C3 C2 C1 118.0(6)
C3 C2 H2 121.9
C1 C2 H2 120.1
O1 C3 C2 125.5(6)
O1 C3 C5 115.1(6)
C2 C3 C5 119.3(6)
O1 C4 H4A 109.8
O1 C4 H4B 108.9
H4A C4 H4B 109.5
O1 C4 H4C 109.8
H4A C4 H4C 109.5
H4B C4 H4C 109.5
C6 C5 C3 120.2(6)
C6 C5 H5 120.2
C3 C5 H5 119.6
N1 C6 C5 120.0(6)
N1 C6 C7 113.0(5)
C5 C6 C7 127.0(6)
C8 C7 C12 119.1(6)
C8 C7 C6 125.2(6)
C12 C7 C6 115.6(5)
F1 C8 C7 121.9(6)
F1 C8 C9 116.9(6)
C7 C8 C9 121.1(6)
F2 C9 C10 120.1(6)
F2 C9 C8 119.2(6)
C10 C9 C8 120.6(6)
C9 C10 C11 119.1(6)
C9 C10 H10 119.3
C11 C10 H10 121.5
C10 C11 C12 122.2(6)
C10 C11 H11 119.5
C12 C11 H11 118.2
C11 C12 C7 117.7(6)
C11 C12 Ir1 127.8(5)
C7 C12 Ir1 114.5(4)
C14 C13 C18 118.0(6)
C14 C13 Ir1 127.8(5)
C18 C13 Ir1 114.1(4)
C15 C14 C13 122.1(6)
C15 C14 H14 118.3
C13 C14 H14 119.6
C16 C15 C14 119.1(6)
C16 C15 H15 121.3
C14 C15 H15 119.6
F3 C16 C17 118.2(6)
F3 C16 C15 120.7(6)
C17 C16 C15 121.1(6)
F4 C17 C16 117.8(5)
F4 C17 C18 120.4(5)
C16 C17 C18 121.9(6)
C17 C18 C13 117.8(6)
C17 C18 C19 126.4(5)
C13 C18 C19 115.7(5)
C20 C19 N2 121.4(5)
C20 C19 C18 125.9(5)
N2 C19 C18 112.7(5)
C19 C20 C21 120.1(6)
C19 C20 H20 119.8
C21 C20 H20 120.1
O2 C21 C23 125.8(6)
O2 C21 C20 115.8(6)
C23 C21 C20 118.4(6)
O2 C22 H22A 109.4
O2 C22 H22B 109.6
H22A C22 H22B 109.5
O2 C22 H22C 109.5
H22A C22 H22C 109.5
H22B C22 H22C 109.5
C24 C23 C21 118.5(6)
C24 C23 H23 122.2
C21 C23 H23 119.3
N2 C24 C23 124.0(6)
N2 C24 H24 120.1
C23 C24 H24 115.9
N6 C25 N3 111.9(5)
N6 C25 C26 130.1(5)
N3 C25 C26 117.9(5)
N7 C26 C27 122.3(6)
N7 C26 C25 113.4(5)
C27 C26 C25 124.3(5)
C26 C27 C28 118.9(6)
C26 C27 H27 120.9
C28 C27 H27 120.2
C29 C28 C27 118.8(7)
C29 C28 H28 121.2
C27 C28 H28 120.0
C30 C29 C28 118.7(7)
C30 C29 H29 121.5
C28 C29 H29 119.9
N7 C30 C29 122.8(6)
N7 C30 H30 120.1
C29 C30 H30 117.1

loop_
_geom_bond_atom_site_label_1
_geom_bond_atom_site_label_2
_geom_bond_distance
Ir1 C12 1.999(7)
Ir1 C13 2.005(6)
Ir1 N2 2.045(5)
Ir1 N1 2.060(5)
Ir1 N3 2.121(6)
Ir1 N7 2.173(5)
F1 C8 1.360(7)
F2 C9 1.349(8)
F3 C16 1.358(7)
F4 C17 1.356(7)
O1 C3 1.359(7)
O1 C4 1.433(9)
O2 C21 1.352(7)
O2 C22 1.431(8)
O3 H3A 0.9598
O3 H3B 0.9599
N1 C1 1.336(8)
N1 C6 1.360(7)
N2 C24 1.342(7)
N2 C19 1.372(7)
N3 N4 1.342(7)
N3 C25 1.343(8)
N4 N5 1.322(8)
N5 N6 1.342(8)
N6 C25 1.318(7)
N7 C30 1.339(8)
N7 C26 1.342(7)
C1 C2 1.389(10)
C1 H1 0.9599
C2 C3 1.362(9)
C2 H2 0.9599
C3 C5 1.409(9)
C4 H4A 0.9599
C4 H4B 0.9599
C4 H4C 0.9601
C5 C6 1.363(9)
C5 H5 0.9599
C6 C7 1.468(8)
C7 C8 1.382(8)
C7 C12 1.425(9)
C8 C9 1.383(10)
C9 C10 1.368(10)
C10 C11 1.382(9)
C10 H10 0.9599
C11 C12 1.394(9)
C11 H11 0.9601
C13 C14 1.410(9)
C13 C18 1.431(8)
C14 C15 1.378(10)
C14 H14 0.9601
C15 C16 1.371(10)
C15 H15 0.9600
C16 C17 1.367(9)
C17 C18 1.401(8)
C18 C19 1.463(8)
C19 C20 1.363(8)
C20 C21 1.404(9)
C20 H20 0.9598
C21 C23 1.377(9)
C22 H22A 0.9599
C22 H22B 0.9599
C22 H22C 0.9602
C23 C24 1.372(9)
C23 H23 0.9600
C24 H24 0.9601
C25 C26 1.481(8)
C26 C27 1.372(8)
C27 C28 1.388(10)
C27 H27 0.9600
C28 C29 1.387(11)
C28 H28 0.9601
C29 C30 1.367(10)
C29 H29 0.9599
C30 H30 0.9599
